data_7134101
loop_
_publ_author_name
'Wetzel, Philipp'
'Maichle-Moessmer, Caecilia'
'Anwander, Reiner'

_publ_section_title
;
 A homoleptic rare-earth-metal tetramethylindate
;
_journal_name_full 'Chemical Communications'
_journal_paper_doi 10.1039/D4CC06213B
_journal_year 2025
_chemical_formula_sum 'C26.5 H67 Al0.39 Ce3 In3.61 O'
_chemical_formula_weight 1246.74
_chemical_properties_physical Air-sensitive
_space_group_crystal_system triclinic
_space_group_IT_number 2
_space_group_name_Hall '-P 1'
_space_group_name_H-M_alt 'P -1'
_atom_sites_solution_hydrogens mixed
_audit_creation_method SHELXL-2019/3
_audit_update_record
;
2024-11-18 deposited with the CCDC.	2024-12-26 downloaded from the CCDC.
;
_cell_angle_alpha 68.5180(10)
_cell_angle_beta 86.7520(10)
_cell_angle_gamma 61.5310(10)
_cell_formula_units_Z 2
_cell_length_a 13.1154(5)
_cell_length_b 13.3027(5)
_cell_length_c 14.6787(6)
_cell_measurement_reflns_used 9870
_cell_measurement_temperature 100(2)
_cell_measurement_theta_max 23.64
_cell_measurement_theta_min 2.671
_cell_volume 2073.04(14)
_computing_cell_refinement 'SAINT V8.40B (Bruker Nano, Inc., 2019)'
_computing_data_collection 'APEX3 v2019.11-0'
_computing_data_reduction 'SAINT V8.40B (Bruker Nano, Inc., 2019)'
_computing_structure_refinement 'SHELXL-2019/2 (Sheldrick, 2019)'
_computing_structure_solution 'SHELXT 2018/2 (Sheldrick, 2018)'
_diffrn_ambient_temperature 100(2)
_diffrn_measured_fraction_theta_full 0.999
_diffrn_measured_fraction_theta_max 0.996
_diffrn_measurement_device_type 'Bruker APEX II DUO'
_diffrn_measurement_method 'omega scans'
_diffrn_radiation_type MoK\a
_diffrn_radiation_wavelength 0.71073
_diffrn_reflns_av_R_equivalents 0.0546
_diffrn_reflns_av_unetI/netI 0.0294
_diffrn_reflns_Laue_measured_fraction_full 0.999
_diffrn_reflns_Laue_measured_fraction_max 0.996
_diffrn_reflns_limit_h_max 17
_diffrn_reflns_limit_h_min -17
_diffrn_reflns_limit_k_max 17
_diffrn_reflns_limit_k_min -17
_diffrn_reflns_limit_l_max 19
_diffrn_reflns_limit_l_min -19
_diffrn_reflns_number 90601
_diffrn_reflns_point_group_measured_fraction_full 0.999
_diffrn_reflns_point_group_measured_fraction_max 0.996
_diffrn_reflns_theta_full 25.242
_diffrn_reflns_theta_max 28.689
_diffrn_reflns_theta_min 1.856
_diffrn_source 'ImuS-focus sealed tube'
_exptl_absorpt_coefficient_mu 5.216
_exptl_absorpt_correction_type multi-scan
_exptl_absorpt_process_details 'sadabs V2012/1 (Bruker AXS Inc.)'
_exptl_crystal_colour yellow
_exptl_crystal_density_diffrn 1.997
_exptl_crystal_description needle
_exptl_crystal_F_000 1180
_exptl_crystal_size_max 0.282
_exptl_crystal_size_mid 0.058
_exptl_crystal_size_min 0.024
_exptl_transmission_factor_max 0.7458
_exptl_transmission_factor_min 0.5776
_refine_diff_density_max 1.879
_refine_diff_density_min -1.452
_refine_diff_density_rms 0.159
_refine_ls_extinction_method none
_refine_ls_goodness_of_fit_ref 1.082
_refine_ls_hydrogen_treatment mixed
_refine_ls_matrix_type full
_refine_ls_number_parameters 413
_refine_ls_number_reflns 10663
_refine_ls_number_restraints 146
_refine_ls_restrained_S_all 1.082
_refine_ls_R_factor_all 0.0398
_refine_ls_R_factor_gt 0.0321
_refine_ls_shift/su_max 0.001
_refine_ls_shift/su_mean 0.000
_refine_ls_structure_factor_coef Fsqd
_refine_ls_weighting_details 'w=1/[\s^2^(Fo^2^)+(0.0324P)^2^+5.9384P] where P=(Fo^2^+2Fc^2^)/3'
_refine_ls_weighting_scheme calc
_refine_ls_wR_factor_gt 0.0745
_refine_ls_wR_factor_ref 0.0800
_reflns_Friedel_coverage 0.000
_reflns_number_gt 9033
_reflns_number_total 10663
_reflns_threshold_expression 'I > 2\s(I)'
_cod_data_source_file d4cc06213b2.cif
_cod_data_source_block 8_mo_PW185_0m_klein
_cod_original_formula_sum 'C26.50 H67 Al0.39 Ce3 In3.61 O'
_cod_database_code 7134101
_shelx_shelxl_version_number 2019/3
_shelx_space_group_comment
;
The symmetry employed for this shelxl refinement is uniquely defined
by the following loop, which should always be used as a source of
symmetry information in preference to the above space-group names.
They are only intended as comments.
;
_shelx_estimated_absorpt_t_min 0.321
_shelx_estimated_absorpt_t_max 0.885

loop_
_space_group_symop_operation_xyz
'x, y, z'
'-x, -y, -z'

loop_
_atom_site_label
_atom_site_type_symbol
_atom_site_fract_x
_atom_site_fract_y
_atom_site_fract_z
_atom_site_U_iso_or_equiv
_atom_site_adp_type
_atom_site_occupancy
_atom_site_site_symmetry_order
_atom_site_calc_flag
_atom_site_refinement_flags_posn
_atom_site_refinement_flags_adp
_atom_site_refinement_flags_occupancy
_atom_site_disorder_assembly
_atom_site_disorder_group
C1 C 0.6546(5) 0.4265(6) 0.3941(4) 0.0467(14) Uani 1 1 d . . . . .
H1A H 0.691296 0.454845 0.428068 0.070 Uiso 1 1 calc R U . . .
H1B H 0.684676 0.337238 0.429485 0.070 Uiso 1 1 calc R U . . .
H1C H 0.569425 0.470734 0.392672 0.070 Uiso 1 1 calc R U . . .
C2 C 0.8811(4) 0.4192(4) 0.3490(4) 0.0343(10) Uani 1 1 d . . . . .
H21 H 0.963(6) 0.407(6) 0.343(4) 0.052 Uiso 1 1 d . U . . .
H22 H 0.892(5) 0.330(6) 0.356(4) 0.052 Uiso 1 1 d . U . . .
H23 H 0.877(5) 0.412(5) 0.423(5) 0.052 Uiso 1 1 d . U . . .
C3 C 0.9051(4) 0.4272(4) 0.1424(4) 0.0353(10) Uani 1 1 d . . . . .
H3A H 0.953708 0.437316 0.182872 0.053 Uiso 1 1 calc R U . . .
H3B H 0.890003 0.485692 0.073772 0.053 Uiso 1 1 calc R U . . .
H3C H 0.946208 0.342259 0.144877 0.053 Uiso 1 1 calc R U . . .
C4 C 0.6413(4) 0.5714(4) -0.0036(3) 0.0318(9) Uani 1 1 d . . . . .
H4A H 0.635813 0.586210 -0.074104 0.048 Uiso 1 1 calc R U . . .
H4B H 0.572370 0.566950 0.022202 0.048 Uiso 1 1 calc R U . . .
H4C H 0.712326 0.493077 0.032435 0.048 Uiso 1 1 calc R U . . .
C5 C 0.4503(4) 0.5658(5) 0.1912(4) 0.0334(10) Uani 1 1 d . . . . .
H5A H 0.458729 0.568705 0.123666 0.050 Uiso 1 1 calc R U . . .
H5B H 0.374070 0.572905 0.206763 0.050 Uiso 1 1 calc R U . . .
H5C H 0.512986 0.486973 0.237863 0.050 Uiso 1 1 calc R U . . .
C6 C 0.8817(4) 0.6388(4) 0.3618(4) 0.0293(9) Uani 1 1 d . . . . .
H6A H 0.878(5) 0.611(5) 0.427(4) 0.044 Uiso 1 1 d . U . . .
H6B H 0.864(5) 0.735(5) 0.342(4) 0.044 Uiso 1 1 d . U . . .
H6C H 0.964(5) 0.603(5) 0.354(4) 0.044 Uiso 1 1 d . U . . .
C7 C 0.8212(4) 0.7135(5) -0.0312(4) 0.0372(11) Uani 1 1 d . . . . .
H7A H 0.835045 0.690586 -0.088822 0.056 Uiso 1 1 calc R U . . .
H7B H 0.885013 0.649922 0.023257 0.056 Uiso 1 1 calc R U . . .
H7C H 0.818002 0.793500 -0.048507 0.056 Uiso 1 1 calc R U . . .
C8 C 0.5174(5) 0.9097(5) -0.0836(4) 0.0430(12) Uani 1 1 d . . . . .
H8A H 0.523823 0.915450 -0.151916 0.064 Uiso 1 1 calc R U . . .
H8B H 0.529398 0.973383 -0.075320 0.064 Uiso 1 1 calc R U . . .
H8C H 0.439360 0.922550 -0.068657 0.064 Uiso 1 1 calc R U . . .
C9 C 0.4335(5) 0.7138(7) 0.3592(4) 0.0550(17) Uani 1 1 d . . . . .
H9A H 0.423203 0.789301 0.364661 0.083 Uiso 1 1 calc R U . . .
H9B H 0.501621 0.641497 0.405901 0.083 Uiso 1 1 calc R U . . .
H9C H 0.363231 0.706135 0.374740 0.083 Uiso 1 1 calc R U . . .
C10 C 1.1128(4) 0.5469(4) 0.1784(4) 0.0283(9) Uani 1 1 d . . . . .
H10A H 1.121(5) 0.482(5) 0.240(4) 0.042 Uiso 1 1 d . U . . .
H10B H 1.093(5) 0.524(5) 0.129(4) 0.042 Uiso 1 1 d . U . . .
H10C H 1.199(5) 0.524(5) 0.172(4) 0.042 Uiso 1 1 d . U . . .
C11 C 0.8504(4) 0.8466(4) 0.1255(4) 0.0337(10) Uani 1 1 d . . . . .
H11A H 0.841(5) 0.933(6) 0.103(4) 0.050 Uiso 1 1 d . U . . .
H11B H 0.810(5) 0.841(6) 0.185(5) 0.050 Uiso 1 1 d . U . . .
H11C H 0.806(5) 0.847(6) 0.082(5) 0.050 Uiso 1 1 d . U . . .
C12 C 1.0874(6) 0.8165(6) -0.0089(4) 0.0513(15) Uani 1 1 d . . . . .
H12A H 1.043736 0.817917 -0.061781 0.077 Uiso 1 1 calc R U . . .
H12B H 1.171107 0.759126 -0.003471 0.077 Uiso 1 1 calc R U . . .
H12C H 1.075315 0.899934 -0.024295 0.077 Uiso 1 1 calc R U . . .
C13 C 1.1064(4) 0.7769(5) 0.2542(4) 0.0368(10) Uani 1 1 d . . . . .
H13A H 1.084254 0.864380 0.233833 0.055 Uiso 1 1 calc R U . . .
H13B H 1.191882 0.725751 0.270163 0.055 Uiso 1 1 calc R U . . .
H13C H 1.070503 0.752398 0.312691 0.055 Uiso 1 1 calc R U . . .
C14 C 0.5972(5) 0.8580(5) 0.3688(4) 0.0415(12) Uani 1 1 d . . . . .
H14A H 0.541304 0.845191 0.339411 0.062 Uiso 1 1 calc R U . . .
H14B H 0.672197 0.823451 0.344140 0.062 Uiso 1 1 calc R U . . .
H14C H 0.566330 0.947006 0.350554 0.062 Uiso 1 1 calc R U . . .
C15 C 0.6997(5) 0.5590(5) 0.5761(4) 0.0338(10) Uani 1 1 d . . . . .
H15A H 0.774(6) 0.509(6) 0.561(5) 0.051 Uiso 1 1 d . U . . .
H15B H 0.652(5) 0.524(6) 0.567(4) 0.051 Uiso 1 1 d . U . . .
H15C H 0.721(5) 0.531(6) 0.641(5) 0.051 Uiso 1 1 d . U . . .
C16 C 0.7529(9) 0.7855(8) 0.5897(8) 0.100(3) Uani 1 1 d . U . . .
H16A H 0.739635 0.869809 0.552758 0.150 Uiso 1 1 calc R U . . .
H16B H 0.830717 0.725481 0.582739 0.150 Uiso 1 1 calc R U . . .
H16C H 0.748384 0.771683 0.659793 0.150 Uiso 1 1 calc R U . . .
C17 C 0.4575(7) 0.8238(6) 0.5813(5) 0.0648(18) Uani 1 1 d . U . . .
H17A H 0.411457 0.913874 0.561786 0.097 Uiso 1 1 calc R U . . .
H17B H 0.469892 0.783030 0.653628 0.097 Uiso 1 1 calc R U . . .
H17C H 0.415116 0.796029 0.552567 0.097 Uiso 1 1 calc R U . . .
C18 C 0.3178(4) 0.8958(5) 0.1071(4) 0.0466(14) Uani 1 1 d . . . . .
H18A H 0.338138 0.961955 0.089078 0.070 Uiso 1 1 calc R U . . .
H18B H 0.248487 0.916790 0.141008 0.070 Uiso 1 1 calc R U . . .
H18C H 0.300825 0.887040 0.047105 0.070 Uiso 1 1 calc R U . . .
C19 C 0.6545(3) 0.6854(4) 0.1852(3) 0.0232(8) Uani 1 1 d . . . . .
H19 H 0.643(5) 0.771(5) 0.180(4) 0.035 Uiso 1 1 d . U . . .
C20 C 0.8293(6) 0.1510(5) 0.2767(4) 0.0449(13) Uani 1 1 d . . . . .
H20A H 0.838618 0.144743 0.345348 0.054 Uiso 1 1 calc R U . . .
H20B H 0.902833 0.140402 0.249241 0.054 Uiso 1 1 calc R U . . .
C21 C 0.8043(6) 0.0564(6) 0.2755(8) 0.082(3) Uani 1 1 d . . . . .
H21A H 0.873732 -0.008909 0.261643 0.099 Uiso 1 1 calc R U . . .
H21B H 0.785380 0.017504 0.340850 0.099 Uiso 1 1 calc R U . . .
C22 C 0.7061(6) 0.1131(6) 0.1999(5) 0.0569(16) Uani 1 1 d . . . . .
H22A H 0.646936 0.088406 0.226916 0.068 Uiso 1 1 calc R U . . .
H22B H 0.732439 0.086797 0.143901 0.068 Uiso 1 1 calc R U . . .
C23 C 0.6554(5) 0.2491(6) 0.1664(5) 0.0476(14) Uani 1 1 d . . . . .
H23A H 0.651533 0.286788 0.093761 0.057 Uiso 1 1 calc R U . . .
H23B H 0.575082 0.286519 0.183306 0.057 Uiso 1 1 calc R U . . .
Ce1 Ce 0.70367(2) 0.47152(2) 0.21159(2) 0.02656(6) Uani 1 1 d . . . . .
Ce2 Ce 0.87813(2) 0.61456(2) 0.18889(2) 0.02130(6) Uani 1 1 d . . . . .
Ce3 Ce 0.68798(2) 0.61713(2) 0.37573(2) 0.02504(6) Uani 1 1 d . . . . .
In4 In 0.46207(2) 0.72439(3) 0.20354(2) 0.02399(7) Uani 1 1 d . . . . .
In3 In 0.64910(3) 0.72829(3) 0.01628(2) 0.02511(7) Uani 1 1 d . . . . .
In1 In 1.04688(7) 0.75131(8) 0.13690(5) 0.02436(15) Uani 0.827(2) 1 d . U P . .
In2 In 0.62380(9) 0.76317(9) 0.53336(11) 0.0351(2) Uani 0.777(2) 1 d . U P . .
Al1 Al 1.0308(19) 0.761(2) 0.1186(14) 0.02436(15) Uani 0.173(2) 1 d . U P . .
Al2 Al 0.6021(18) 0.7829(18) 0.5357(19) 0.0351(2) Uani 0.223(2) 1 d . U P . .
O1 O 0.7320(3) 0.2704(3) 0.2170(2) 0.0339(7) Uani 1 1 d . . . . .
C1_1 C 1.1708(11) -0.0262(13) 0.3867(9) 0.057(3) Uani 0.5 1 d D U P A -1
H1A_1 H 1.199454 -0.102851 0.375284 0.086 Uiso 0.5 1 calc R U P A -1
H1B_1 H 1.234543 -0.030822 0.422750 0.086 Uiso 0.5 1 calc R U P A -1
H1C_1 H 1.143309 0.044539 0.322983 0.086 Uiso 0.5 1 calc R U P A -1
C2_1 C 1.0690(9) -0.0099(9) 0.4480(8) 0.032(2) Uani 0.5 1 d D U P A -1
C3_1 C 1.0175(9) 0.0867(10) 0.4811(9) 0.032(2) Uani 0.5 1 d D U P A -1
H3_1 H 1.044329 0.145292 0.464543 0.038 Uiso 0.5 1 calc R U P A -1
C4_1 C 0.9273(10) 0.0985(12) 0.5382(10) 0.037(3) Uani 0.5 1 d D U P A -1
H4_1 H 0.894939 0.163286 0.562147 0.045 Uiso 0.5 1 calc R U P A -1
C5_1 C 0.8843(11) 0.0168(11) 0.5606(10) 0.041(3) Uani 0.5 1 d D U P A -1
H5_1 H 0.822334 0.025043 0.599185 0.049 Uiso 0.5 1 calc R U P A -1
C6_1 C 0.9337(10) -0.0778(11) 0.5253(10) 0.041(3) Uani 0.5 1 d D U P A -1
H6_1 H 0.903599 -0.133297 0.538762 0.049 Uiso 0.5 1 calc R U P A -1
C7_1 C 1.0253(10) -0.0925(10) 0.4712(10) 0.035(2) Uani 0.5 1 d D U P A -1
H7_1 H 1.059137 -0.159264 0.449534 0.042 Uiso 0.5 1 calc R U P A -1

loop_
_atom_site_aniso_label
_atom_site_aniso_U_11
_atom_site_aniso_U_22
_atom_site_aniso_U_33
_atom_site_aniso_U_23
_atom_site_aniso_U_13
_atom_site_aniso_U_12
C1 0.051(3) 0.061(3) 0.032(3) 0.003(2) -0.001(2) -0.045(3)
C2 0.033(2) 0.029(2) 0.038(3) -0.005(2) -0.003(2) -0.019(2)
C3 0.024(2) 0.031(2) 0.054(3) -0.020(2) 0.009(2) -0.0137(19)
C4 0.031(2) 0.039(2) 0.027(2) -0.0128(19) 0.0013(18) -0.018(2)
C5 0.029(2) 0.042(3) 0.038(3) -0.017(2) 0.0067(19) -0.023(2)
C6 0.023(2) 0.037(2) 0.029(2) -0.0085(19) 0.0020(17) -0.0182(19)
C7 0.034(2) 0.047(3) 0.040(3) -0.019(2) 0.017(2) -0.026(2)
C8 0.041(3) 0.038(3) 0.031(3) -0.005(2) -0.006(2) -0.011(2)
C9 0.044(3) 0.114(5) 0.040(3) -0.043(3) 0.021(2) -0.055(4)
C10 0.0174(19) 0.029(2) 0.038(2) -0.0137(19) 0.0033(17) -0.0113(17)
C11 0.035(3) 0.022(2) 0.036(3) -0.0059(19) 0.000(2) -0.0124(19)
C12 0.072(4) 0.059(3) 0.048(3) -0.029(3) 0.031(3) -0.047(3)
C13 0.033(2) 0.035(2) 0.049(3) -0.020(2) 0.008(2) -0.018(2)
C14 0.036(3) 0.032(2) 0.044(3) -0.002(2) 0.004(2) -0.017(2)
C15 0.042(3) 0.037(2) 0.022(2) -0.0048(19) 0.001(2) -0.024(2)
C16 0.111(5) 0.077(4) 0.121(5) -0.015(4) -0.037(4) -0.064(4)
C17 0.080(4) 0.048(3) 0.051(3) -0.024(3) 0.019(3) -0.018(3)
C18 0.028(2) 0.038(3) 0.052(3) 0.002(2) 0.003(2) -0.013(2)
C19 0.0211(19) 0.029(2) 0.0213(19) -0.0065(16) 0.0041(15) -0.0156(17)
C20 0.067(4) 0.034(2) 0.038(3) -0.006(2) -0.011(3) -0.031(3)
C21 0.056(4) 0.035(3) 0.154(8) -0.044(4) -0.021(5) -0.011(3)
C22 0.077(4) 0.075(4) 0.066(4) -0.046(3) 0.021(3) -0.060(4)
C23 0.036(3) 0.065(4) 0.066(4) -0.043(3) 0.007(3) -0.030(3)
Ce1 0.02466(12) 0.02769(12) 0.02950(13) -0.00687(10) 0.00122(9) -0.01721(10)
Ce2 0.01663(10) 0.02114(11) 0.02540(12) -0.00617(9) 0.00272(8) -0.01075(9)
Ce3 0.02356(12) 0.03258(13) 0.01760(11) -0.00260(9) 0.00096(8) -0.01771(10)
In4 0.01844(13) 0.03218(15) 0.02086(14) -0.00790(12) 0.00226(10) -0.01369(12)
In3 0.02193(14) 0.03159(15) 0.01986(14) -0.00697(11) 0.00302(11) -0.01384(12)
In1 0.0271(3) 0.0277(3) 0.0274(4) -0.0137(3) 0.0096(2) -0.0186(2)
In2 0.0450(5) 0.0297(5) 0.0333(3) -0.0055(3) -0.0081(4) -0.0237(4)
Al1 0.0271(3) 0.0277(3) 0.0274(4) -0.0137(3) 0.0096(2) -0.0186(2)
Al2 0.0450(5) 0.0297(5) 0.0333(3) -0.0055(3) -0.0081(4) -0.0237(4)
O1 0.0412(19) 0.0370(17) 0.0314(17) -0.0119(14) -0.0012(14) -0.0254(16)
C1_1 0.062(8) 0.086(9) 0.050(7) -0.042(7) 0.029(6) -0.047(7)
C2_1 0.028(6) 0.036(5) 0.032(5) -0.013(4) 0.000(4) -0.015(5)
C3_1 0.029(6) 0.028(4) 0.037(6) -0.015(4) -0.004(5) -0.010(5)
C4_1 0.039(7) 0.030(5) 0.037(6) -0.016(4) 0.000(5) -0.011(5)
C5_1 0.033(6) 0.037(5) 0.039(6) -0.003(4) -0.005(5) -0.014(5)
C6_1 0.037(7) 0.026(5) 0.046(6) 0.001(4) -0.004(5) -0.017(5)
C7_1 0.033(7) 0.024(5) 0.036(6) -0.003(4) -0.012(5) -0.010(5)

loop_
_atom_type_symbol
_atom_type_description
_atom_type_scat_dispersion_real
_atom_type_scat_dispersion_imag
_atom_type_scat_source
C C 0.0033 0.0016 'International Tables Vol C Tables 4.2.6.8 and 6.1.1.4'
H H 0.0000 0.0000 'International Tables Vol C Tables 4.2.6.8 and 6.1.1.4'
Ce Ce -0.2486 2.6331 'International Tables Vol C Tables 4.2.6.8 and 6.1.1.4'
In In -0.7276 1.3100 'International Tables Vol C Tables 4.2.6.8 and 6.1.1.4'
Al Al 0.0645 0.0514 'International Tables Vol C Tables 4.2.6.8 and 6.1.1.4'
O O 0.0106 0.0060 'International Tables Vol C Tables 4.2.6.8 and 6.1.1.4'

loop_
_geom_angle_atom_site_label_1
_geom_angle_atom_site_label_2
_geom_angle_atom_site_label_3
_geom_angle
_geom_angle_site_symmetry_1
_geom_angle_site_symmetry_3
_geom_angle_publ_flag
Ce1 C1 Ce3 83.49(13) . . ?
Ce2 C2 Ce3 80.51(13) . . ?
Ce2 C2 Ce1 78.64(13) . . ?
Ce3 C2 Ce1 78.49(13) . . ?
Ce1 C3 Ce2 83.43(13) . . ?
In3 C4 Ce1 78.81(13) . . ?
In4 C5 Ce1 78.17(12) . . ?
Ce2 C6 Ce3 84.40(13) . . ?
In3 C7 Ce2 78.88(14) . . ?
In4 C9 Ce3 79.81(15) . . ?
In1 C10 Al1 7.3(4) . . ?
In1 C10 Ce2 83.56(13) . . ?
Al1 C10 Ce2 80.0(5) . . ?
Al1 C11 In1 6.8(5) . . ?
Al1 C11 Ce2 85.4(6) . . ?
In1 C11 Ce2 85.19(15) . . ?
Al1 C12 In1 7.2(5) . . ?
In1 C13 Al1 3.4(6) . . ?
In2 C14 Al2 7.4(5) . . ?
In2 C14 Ce3 83.21(15) . . ?
Al2 C14 Ce3 89.0(5) . . ?
In2 C15 Al2 4.8(6) . . ?
In2 C15 Ce3 84.38(15) . . ?
Al2 C15 Ce3 86.6(6) . . ?
In2 C16 Al2 7.5(5) . . ?
Al2 C17 In2 4.4(7) . . ?
In3 C19 In4 100.11(15) . . ?
In3 C19 Ce1 87.86(14) . . ?
In4 C19 Ce1 86.72(13) . . ?
In3 C19 Ce3 172.80(19) . . ?
In4 C19 Ce3 86.01(12) . . ?
Ce1 C19 Ce3 88.71(13) . . ?
In3 C19 Ce2 86.19(12) . . ?
In4 C19 Ce2 171.75(19) . . ?
Ce1 C19 Ce2 88.20(13) . . ?
Ce3 C19 Ce2 87.38(12) . . ?
O1 C20 C21 107.6(5) . . ?
C22 C21 C20 108.8(6) . . ?
C21 C22 C23 107.0(4) . . ?
O1 C23 C22 107.1(5) . . ?
C19 Ce1 O1 171.84(12) . . ?
C19 Ce1 C1 91.95(16) . . ?
O1 Ce1 C1 92.59(15) . . ?
C19 Ce1 C3 91.91(13) . . ?
O1 Ce1 C3 90.25(13) . . ?
C1 Ce1 C3 130.81(17) . . ?
C19 Ce1 C2 80.24(13) . . ?
O1 Ce1 C2 107.82(12) . . ?
C1 Ce1 C2 65.94(16) . . ?
C3 Ce1 C2 66.52(16) . . ?
C19 Ce1 C5 85.82(13) . . ?
O1 Ce1 C5 88.78(12) . . ?
C1 Ce1 C5 75.33(15) . . ?
C3 Ce1 C5 153.85(15) . . ?
C2 Ce1 C5 138.07(15) . . ?
C19 Ce1 C4 84.72(13) . . ?
O1 Ce1 C4 88.19(12) . . ?
C1 Ce1 C4 153.54(15) . . ?
C3 Ce1 C4 75.61(15) . . ?
C2 Ce1 C4 138.46(14) . . ?
C5 Ce1 C4 78.25(13) . . ?
C19 Ce1 In4 44.96(9) . . ?
O1 Ce1 In4 130.48(8) . . ?
C1 Ce1 In4 73.82(14) . . ?
C3 Ce1 In4 134.74(10) . . ?
C2 Ce1 In4 109.00(11) . . ?
C5 Ce1 In4 41.89(9) . . ?
C4 Ce1 In4 85.62(9) . . ?
C19 Ce1 In3 44.24(9) . . ?
O1 Ce1 In3 129.37(7) . . ?
C1 Ce1 In3 134.23(14) . . ?
C3 Ce1 In3 73.75(11) . . ?
C2 Ce1 In3 108.67(9) . . ?
C5 Ce1 In3 86.82(10) . . ?
C4 Ce1 In3 41.63(9) . . ?
In4 Ce1 In3 65.216(9) . . ?
C19 Ce1 Ce2 47.50(9) . . ?
O1 Ce1 Ce2 137.07(8) . . ?
C1 Ce1 Ce2 105.16(11) . . ?
C3 Ce1 Ce2 48.67(10) . . ?
C2 Ce1 Ce2 50.22(9) . . ?
C5 Ce1 Ce2 133.18(9) . . ?
C4 Ce1 Ce2 91.88(9) . . ?
In4 Ce1 Ce2 92.266(9) . . ?
In3 Ce1 Ce2 58.830(7) . . ?
C19 Ce1 Ce3 47.02(9) . . ?
O1 Ce1 Ce3 139.48(7) . . ?
C1 Ce1 Ce3 48.91(12) . . ?
C3 Ce1 Ce3 105.46(11) . . ?
C2 Ce1 Ce3 50.45(11) . . ?
C5 Ce1 Ce3 91.96(9) . . ?
C4 Ce1 Ce3 131.55(9) . . ?
In4 Ce1 Ce3 58.815(8) . . ?
In3 Ce1 Ce3 91.086(9) . . ?
Ce2 Ce1 Ce3 60.997(7) . . ?
C19 Ce2 C6 89.63(13) . . ?
C19 Ce2 C3 88.21(13) . . ?
C6 Ce2 C3 132.73(15) . . ?
C19 Ce2 C11 95.48(14) . . ?
C6 Ce2 C11 79.43(15) . . ?
C3 Ce2 C11 147.74(16) . . ?
C19 Ce2 C10 175.97(14) . . ?
C6 Ce2 C10 93.82(14) . . ?
C3 Ce2 C10 90.98(13) . . ?
C11 Ce2 C10 83.12(14) . . ?
C19 Ce2 C2 78.64(13) . . ?
C6 Ce2 C2 66.66(15) . . ?
C3 Ce2 C2 66.64(16) . . ?
C11 Ce2 C2 145.49(16) . . ?
C10 Ce2 C2 104.65(14) . . ?
C19 Ce2 C7 83.92(12) . . ?
C6 Ce2 C7 153.46(14) . . ?
C3 Ce2 C7 72.92(15) . . ?
C11 Ce2 C7 75.62(15) . . ?
C10 Ce2 C7 92.07(14) . . ?
C2 Ce2 C7 136.12(14) . . ?
C19 Ce2 Al1 134.4(4) . . ?
C6 Ce2 Al1 87.2(3) . . ?
C3 Ce2 Al1 125.5(4) . . ?
C11 Ce2 Al1 39.3(4) . . ?
C10 Ce2 Al1 43.9(4) . . ?
C2 Ce2 Al1 139.1(3) . . ?
C7 Ce2 Al1 79.3(3) . . ?
C19 Ce2 In1 137.00(9) . . ?
C6 Ce2 In1 83.31(9) . . ?
C3 Ce2 In1 126.69(10) . . ?
C11 Ce2 In1 41.53(11) . . ?
C10 Ce2 In1 41.69(9) . . ?
C2 Ce2 In1 134.30(10) . . ?
C7 Ce2 In1 84.02(9) . . ?
Al1 Ce2 In1 4.9(3) . . ?
C19 Ce2 In3 43.37(9) . . ?
C6 Ce2 In3 130.14(10) . . ?
C3 Ce2 In3 72.55(11) . . ?
C11 Ce2 In3 88.32(11) . . ?
C10 Ce2 In3 132.69(10) . . ?
C2 Ce2 In3 108.26(10) . . ?
C7 Ce2 In3 40.98(9) . . ?
Al1 Ce2 In3 112.6(3) . . ?
In1 Ce2 In3 117.434(13) . . ?
C19 Ce2 Ce1 44.29(9) . . ?
C6 Ce2 Ce1 104.20(9) . . ?
C3 Ce2 Ce1 47.90(10) . . ?
C11 Ce2 Ce1 138.78(11) . . ?
C10 Ce2 Ce1 136.28(9) . . ?
C2 Ce2 Ce1 51.14(10) . . ?
C7 Ce2 Ce1 88.99(9) . . ?
Al1 Ce2 Ce1 168.1(3) . . ?
In1 Ce2 Ce1 172.483(14) . . ?
In3 Ce2 Ce1 57.502(8) . . ?
C19 Ce2 Ce3 46.09(9) . . ?
C6 Ce2 Ce3 47.81(9) . . ?
C3 Ce2 Ce3 103.38(10) . . ?
C11 Ce2 Ce3 102.10(11) . . ?
C10 Ce2 Ce3 137.89(10) . . ?
C2 Ce2 Ce3 49.89(11) . . ?
C7 Ce2 Ce3 129.90(9) . . ?
Al1 Ce2 Ce3 130.1(4) . . ?
In1 Ce2 Ce3 127.514(16) . . ?
In3 Ce2 Ce3 89.413(8) . . ?
Ce1 Ce2 Ce3 59.532(7) . . ?
C19 Ce3 C6 90.01(13) . . ?
C19 Ce3 C1 88.16(14) . . ?
C6 Ce3 C1 131.43(17) . . ?
C19 Ce3 C15 174.29(15) . . ?
C6 Ce3 C15 94.37(15) . . ?
C1 Ce3 C15 91.67(15) . . ?
C19 Ce3 C2 78.73(14) . . ?
C6 Ce3 C2 66.47(14) . . ?
C1 Ce3 C2 65.60(16) . . ?
C15 Ce3 C2 106.38(16) . . ?
C19 Ce3 C14 94.67(14) . . ?
C6 Ce3 C14 79.36(15) . . ?
C1 Ce3 C14 149.15(17) . . ?
C15 Ce3 C14 82.57(15) . . ?
C2 Ce3 C14 145.04(14) . . ?
C19 Ce3 C9 84.48(13) . . ?
C6 Ce3 C9 154.13(18) . . ?
C1 Ce3 C9 73.77(19) . . ?
C15 Ce3 C9 89.99(16) . . ?
C2 Ce3 C9 136.20(17) . . ?
C14 Ce3 C9 75.94(18) . . ?
C19 Ce3 In2 135.64(10) . . ?
C6 Ce3 In2 86.02(11) . . ?
C1 Ce3 In2 126.16(12) . . ?
C15 Ce3 In2 41.37(11) . . ?
C2 Ce3 In2 137.33(11) . . ?
C14 Ce3 In2 41.20(11) . . ?
C9 Ce3 In2 80.50(12) . . ?
C19 Ce3 In4 43.85(9) . . ?
C6 Ce3 In4 131.44(10) . . ?
C1 Ce3 In4 72.11(11) . . ?
C15 Ce3 In4 130.83(11) . . ?
C2 Ce3 In4 107.90(10) . . ?
C14 Ce3 In4 88.84(11) . . ?
C9 Ce3 In4 41.23(10) . . ?
In2 Ce3 In4 114.74(2) . . ?
C19 Ce3 Ce1 44.27(9) . . ?
C6 Ce3 Ce1 104.12(11) . . ?
C1 Ce3 Ce1 47.60(12) . . ?
C15 Ce3 Ce1 137.35(10) . . ?
C2 Ce3 Ce1 51.06(10) . . ?
C14 Ce3 Ce1 138.07(11) . . ?
C9 Ce3 Ce1 89.44(12) . . ?
In2 Ce3 Ce1 169.70(2) . . ?
In4 Ce3 Ce1 57.090(8) . . ?
C19 Ce3 Al2 133.4(4) . . ?
C6 Ce3 Al2 88.5(4) . . ?
C1 Ce3 Al2 125.6(4) . . ?
C15 Ce3 Al2 43.2(4) . . ?
C2 Ce3 Al2 140.7(4) . . ?
C14 Ce3 Al2 39.5(4) . . ?
C9 Ce3 Al2 77.3(4) . . ?
In2 Ce3 Al2 3.4(4) . . ?
In4 Ce3 Al2 111.3(3) . . ?
Ce1 Ce3 Al2 166.7(4) . . ?
C19 Ce3 Ce2 46.53(9) . . ?
C6 Ce3 Ce2 47.78(11) . . ?
C1 Ce3 Ce2 102.55(12) . . ?
C15 Ce3 Ce2 138.88(11) . . ?
C2 Ce3 Ce2 49.59(10) . . ?
C14 Ce3 Ce2 101.55(10) . . ?
C9 Ce3 Ce2 130.93(11) . . ?
In2 Ce3 Ce2 129.49(2) . . ?
In4 Ce3 Ce2 90.280(9) . . ?
Ce1 Ce3 Ce2 59.472(7) . . ?
Al2 Ce3 Ce2 130.9(4) . . ?
C18 In4 C5 108.7(2) . . ?
C18 In4 C9 106.3(3) . . ?
C5 In4 C9 106.5(2) . . ?
C18 In4 C19 119.74(17) . . ?
C5 In4 C19 106.79(16) . . ?
C9 In4 C19 108.19(17) . . ?
C18 In4 Ce1 144.40(17) . . ?
C5 In4 Ce1 59.94(12) . . ?
C9 In4 Ce1 109.29(19) . . ?
C19 In4 Ce1 48.32(10) . . ?
C18 In4 Ce3 140.50(17) . . ?
C5 In4 Ce3 110.68(13) . . ?
C9 In4 Ce3 58.96(14) . . ?
C19 In4 Ce3 50.14(10) . . ?
Ce1 In4 Ce3 64.094(8) . . ?
C8 In3 C4 113.30(19) . . ?
C8 In3 C7 104.5(2) . . ?
C4 In3 C7 105.11(18) . . ?
C8 In3 C19 117.58(18) . . ?
C4 In3 C19 105.81(15) . . ?
C7 In3 C19 109.91(17) . . ?
C8 In3 Ce1 146.53(15) . . ?
C4 In3 Ce1 59.56(12) . . ?
C7 In3 Ce1 108.93(14) . . ?
C19 In3 Ce1 47.89(10) . . ?
C8 In3 Ce2 136.36(15) . . ?
C4 In3 Ce2 110.22(12) . . ?
C7 In3 Ce2 60.14(14) . . ?
C19 In3 Ce2 50.44(10) . . ?
Ce1 In3 Ce2 63.668(8) . . ?
C13 In1 C12 120.8(2) . . ?
C13 In1 C11 105.7(2) . . ?
C12 In1 C11 106.9(2) . . ?
C13 In1 C10 109.45(19) . . ?
C12 In1 C10 105.5(2) . . ?
C11 In1 C10 107.88(17) . . ?
C13 In1 Ce2 117.36(14) . . ?
C12 In1 Ce2 121.79(17) . . ?
C11 In1 Ce2 53.28(12) . . ?
C10 In1 Ce2 54.75(11) . . ?
C16 In2 C17 120.2(4) . . ?
C16 In2 C14 106.9(3) . . ?
C17 In2 C14 108.2(2) . . ?
C16 In2 C15 106.0(3) . . ?
C17 In2 C15 105.5(2) . . ?
C14 In2 C15 109.8(2) . . ?
C16 In2 Ce3 119.8(3) . . ?
C17 In2 Ce3 119.9(2) . . ?
C14 In2 Ce3 55.58(14) . . ?
C15 In2 Ce3 54.25(13) . . ?
C12 Al1 C11 119.2(10) . . ?
C12 Al1 C10 108.5(10) . . ?
C11 Al1 C10 111.2(9) . . ?
C12 Al1 C13 115.2(10) . . ?
C11 Al1 C13 101.8(9) . . ?
C10 Al1 C13 99.0(7) . . ?
C12 Al1 Ce2 132.0(8) . . ?
C11 Al1 Ce2 55.3(5) . . ?
C10 Al1 Ce2 56.1(5) . . ?
C13 Al1 Ce2 112.2(7) . . ?
C17 Al2 C16 128.8(13) . . ?
C17 Al2 C14 116.2(11) . . ?
C16 Al2 C14 102.9(10) . . ?
C17 Al2 C15 105.9(10) . . ?
C16 Al2 C15 96.7(8) . . ?
C14 Al2 C15 101.4(8) . . ?
C17 Al2 Ce3 120.0(10) . . ?
C16 Al2 Ce3 109.8(8) . . ?
C14 Al2 Ce3 51.5(5) . . ?
C15 Al2 Ce3 50.1(4) . . ?
C20 O1 C23 108.1(4) . . ?
C20 O1 Ce1 123.8(3) . . ?
C23 O1 Ce1 128.1(3) . . ?
C3_1 C2_1 C7_1 118.2(9) . . ?
C3_1 C2_1 C1_1 121.5(10) . . ?
C7_1 C2_1 C1_1 120.2(9) . . ?
C4_1 C3_1 C2_1 120.8(9) . . ?
C5_1 C4_1 C3_1 120.6(9) . . ?
C4_1 C5_1 C6_1 118.6(10) . . ?
C7_1 C6_1 C5_1 121.3(10) . . ?
C6_1 C7_1 C2_1 120.5(10) . . ?

loop_
_geom_bond_atom_site_label_1
_geom_bond_atom_site_label_2
_geom_bond_distance
_geom_bond_site_symmetry_2
_geom_bond_publ_flag
C1 Ce1 2.636(5) . ?
C1 Ce3 2.691(5) . ?
C2 Ce2 2.779(5) . ?
C2 Ce3 2.791(5) . ?
C2 Ce1 2.816(5) . ?
C3 Ce1 2.648(4) . ?
C3 Ce2 2.679(5) . ?
C4 In3 2.259(5) . ?
C4 Ce1 2.932(5) . ?
C5 In4 2.258(5) . ?
C5 Ce1 2.927(5) . ?
C6 Ce2 2.678(5) . ?
C6 Ce3 2.680(4) . ?
C7 In3 2.262(4) . ?
C7 Ce2 2.991(5) . ?
C8 In3 2.163(5) . ?
C9 In4 2.259(5) . ?
C9 Ce3 2.937(6) . ?
C10 In1 2.262(5) . ?
C10 Al1 2.32(2) . ?
C10 Ce2 2.777(4) . ?
C11 Al1 2.10(2) . ?
C11 In1 2.248(5) . ?
C11 Ce2 2.719(5) . ?
C12 Al1 1.99(2) . ?
C12 In1 2.137(5) . ?
C13 In1 2.128(5) . ?
C13 Al1 2.394(19) . ?
C14 In2 2.235(5) . ?
C14 Al2 2.27(3) . ?
C14 Ce3 2.799(5) . ?
C15 In2 2.237(5) . ?
C15 Al2 2.45(2) . ?
C15 Ce3 2.747(5) . ?
C16 In2 2.112(7) . ?
C16 Al2 2.19(2) . ?
C17 Al2 1.87(2) . ?
C17 In2 2.114(7) . ?
C18 In4 2.148(5) . ?
C19 In3 2.329(4) . ?
C19 In4 2.343(4) . ?
C19 Ce1 2.477(4) . ?
C19 Ce3 2.596(4) . ?
C19 Ce2 2.615(4) . ?
C20 O1 1.447(6) . ?
C20 C21 1.450(8) . ?
C21 C22 1.443(10) . ?
C22 C23 1.481(9) . ?
C23 O1 1.468(5) . ?
Ce1 O1 2.491(3) . ?
Ce1 In4 3.3105(4) . ?
Ce1 In3 3.3359(4) . ?
Ce1 Ce2 3.5449(3) . ?
Ce1 Ce3 3.5470(4) . ?
Ce2 Al1 3.30(2) . ?
Ce2 In1 3.3794(9) . ?
Ce2 In3 3.3842(4) . ?
Ce2 Ce3 3.5992(3) . ?
Ce3 In2 3.3688(12) . ?
Ce3 In4 3.3735(4) . ?
Ce3 Al2 3.57(2) . ?
C1_1 C2_1 1.540(15) . ?
C2_1 C3_1 1.392(10) . ?
C2_1 C7_1 1.398(11) . ?
C3_1 C4_1 1.391(11) . ?
C4_1 C5_1 1.382(11) . ?
C5_1 C6_1 1.390(11) . ?
C6_1 C7_1 1.376(11) . ?
